data_4071325
loop_
_publ_author_name
'Song, Guoyong'
'Zhang, Yao'
'Li, Xingwei'

_publ_section_title
;
 Rhodium and Iridium Complexes of Abnormal N-Heterocyclic Carbenes Derived
 from Imidazo[1,2-a]pyridine
;
_journal_issue 8
_journal_name_full Organometallics
_journal_page_first 1936
_journal_paper_doi 10.1021/om800109a
_journal_volume 27
_journal_year 2008
_chemical_formula_moiety 'C18 H13 Cl F3 Ir N2 O2'
_chemical_formula_sum 'C18 H13 Cl F3 Ir N2 O2'
_chemical_formula_weight 573.95
_chemical_name_systematic
;

 ?

;
_space_group_IT_number 14
_symmetry_cell_setting monoclinic
_symmetry_space_group_name_Hall '-P 2ybc'
_symmetry_space_group_name_H-M 'P 1 21/c 1'
_atom_sites_solution_hydrogens geom
_atom_sites_solution_primary direct
_atom_sites_solution_secondary difmap
_audit_creation_method SHELXL-97
_cell_angle_alpha 90.00
_cell_angle_beta 110.789(2)
_cell_angle_gamma 90.00
_cell_formula_units_Z 4
_cell_length_a 14.2118(6)
_cell_length_b 8.7062(3)
_cell_length_c 15.8811(6)
_cell_measurement_reflns_used 9401
_cell_measurement_temperature 173(2)
_cell_measurement_theta_max 30.14
_cell_measurement_theta_min 2.63
_cell_volume 1837.05(12)
_computing_cell_refinement 'Bruker SMART'
_computing_data_collection 'Bruker SMART'
_computing_data_reduction 'Bruker SAINT'
_computing_molecular_graphics 'Bruker SHELXTL'
_computing_publication_material 'Bruker SHELXTL'
_computing_structure_refinement 'SHELXL-97 (Sheldrick, 1997)'
_computing_structure_solution 'SHELXS-97 (Sheldrick, 1990)'
_diffrn_ambient_temperature 173(2)
_diffrn_measured_fraction_theta_full 0.987
_diffrn_measured_fraction_theta_max 0.987
_diffrn_measurement_device_type 'CCD area detector'
_diffrn_measurement_method 'phi and omega scans'
_diffrn_radiation_monochromator graphite
_diffrn_radiation_source 'fine-focus sealed tube'
_diffrn_radiation_type MoK\a
_diffrn_radiation_wavelength 0.71073
_diffrn_reflns_av_R_equivalents 0.0334
_diffrn_reflns_av_sigmaI/netI 0.0318
_diffrn_reflns_limit_h_max 19
_diffrn_reflns_limit_h_min -19
_diffrn_reflns_limit_k_max 11
_diffrn_reflns_limit_k_min -11
_diffrn_reflns_limit_l_max 21
_diffrn_reflns_limit_l_min -21
_diffrn_reflns_number 20651
_diffrn_reflns_theta_full 29.00
_diffrn_reflns_theta_max 29.00
_diffrn_reflns_theta_min 1.53
_exptl_absorpt_coefficient_mu 7.458
_exptl_absorpt_correction_T_max 0.5226
_exptl_absorpt_correction_T_min 0.4216
_exptl_absorpt_correction_type multi-scan
_exptl_absorpt_process_details sadabs
_exptl_crystal_colour yellow
_exptl_crystal_density_diffrn 2.075
_exptl_crystal_density_meas 0
_exptl_crystal_density_method 'not measured'
_exptl_crystal_description block
_exptl_crystal_F_000 1088
_exptl_crystal_size_max 0.14
_exptl_crystal_size_mid 0.12
_exptl_crystal_size_min 0.10
_refine_diff_density_max 1.651
_refine_diff_density_min -1.042
_refine_diff_density_rms 0.148
_refine_ls_extinction_method none
_refine_ls_goodness_of_fit_ref 1.044
_refine_ls_hydrogen_treatment constr
_refine_ls_matrix_type full
_refine_ls_number_parameters 249
_refine_ls_number_reflns 4816
_refine_ls_number_restraints 129
_refine_ls_restrained_S_all 1.045
_refine_ls_R_factor_all 0.0365
_refine_ls_R_factor_gt 0.0287
_refine_ls_shift/su_max 0.002
_refine_ls_shift/su_mean 0.000
_refine_ls_structure_factor_coef Fsqd
_refine_ls_weighting_details 'calc w=1/[\s^2^(Fo^2^)+(0.0436P)^2^+0.8717P] where P=(Fo^2^+2Fc^2^)/3'
_refine_ls_weighting_scheme calc
_refine_ls_wR_factor_gt 0.0718
_refine_ls_wR_factor_ref 0.0766
_reflns_number_gt 4041
_reflns_number_total 4816
_reflns_threshold_expression >2sigma(I)
_cod_data_source_file om800109a-file003.cif
_cod_data_source_block lxw44
_cod_depositor_comments
;
The following automatic conversions were performed:

'_symmetry_cell_setting' value 'Monoclinic' changed to 'monoclinic'
according to /home/saulius/struct/CIF-dictionaries/cif_core.dic
dictionary named 'cif_core.dic' version 2.4.1 from 2010-06-29.

Automatic conversion script
Id: cif_fix_values 1715 2011-07-08 13:25:40Z adriana 
;
_cod_original_sg_symbol_H-M P2(1)/c
_cod_database_code 4071325

loop_
_symmetry_equiv_pos_as_xyz
'x, y, z'
'-x, y+1/2, -z+1/2'
'-x, -y, -z'
'x, -y-1/2, z-1/2'

loop_
_atom_site_label
_atom_site_type_symbol
_atom_site_fract_x
_atom_site_fract_y
_atom_site_fract_z
_atom_site_U_iso_or_equiv
_atom_site_adp_type
_atom_site_occupancy
_atom_site_symmetry_multiplicity
_atom_site_calc_flag
_atom_site_refinement_flags
_atom_site_disorder_assembly
_atom_site_disorder_group
Ir1 Ir 0.264563(11) 0.572645(17) 1.062138(10) 0.02592(6) Uani 1 1 d . . .
C1 C 0.3127(3) 0.7663(4) 1.0128(2) 0.0237(7) Uani 1 1 d . . .
C2 C 0.3318(3) 0.9096(4) 1.0495(3) 0.0243(8) Uani 1 1 d . . .
C3 C 0.3224(4) 0.9697(6) 1.1338(3) 0.0377(10) Uani 1 1 d . . .
H3A H 0.3038 0.8858 1.1659 0.056 Uiso 1 1 calc R . .
H3B H 0.2704 1.0494 1.1190 0.056 Uiso 1 1 calc R . .
H3C H 0.3870 1.0135 1.1721 0.056 Uiso 1 1 calc R . .
C4 C 0.3893(3) 1.1566(5) 1.0008(3) 0.0308(9) Uani 1 1 d . . .
H4 H 0.3881 1.2152 1.0509 0.037 Uiso 1 1 calc R . .
C5 C 0.4182(3) 1.2220(5) 0.9357(3) 0.0350(10) Uani 1 1 d . . .
H5 H 0.4391 1.3263 0.9414 0.042 Uiso 1 1 calc R . .
C6 C 0.4172(3) 1.1364(6) 0.8603(3) 0.0389(11) Uani 1 1 d . . .
H6 H 0.4360 1.1844 0.8149 0.047 Uiso 1 1 calc R . .
C7 C 0.3897(3) 0.9864(6) 0.8515(3) 0.0319(9) Uani 1 1 d . . .
H7 H 0.3895 0.9285 0.8007 0.038 Uiso 1 1 calc R . .
C8 C 0.3617(3) 0.9193(4) 0.9191(3) 0.0232(7) Uani 1 1 d . . .
C9 C 0.3188(3) 0.6489(5) 0.8680(3) 0.0283(8) Uani 1 1 d . . .
H9A H 0.3347 0.5514 0.9022 0.034 Uiso 1 1 calc R . .
H9B H 0.3674 0.6612 0.8366 0.034 Uiso 1 1 calc R . .
C10 C 0.2134(3) 0.6388(5) 0.7983(3) 0.0265(8) Uani 1 1 d . . .
C11 C 0.1603(4) 0.7703(5) 0.7563(3) 0.0372(10) Uani 1 1 d . . .
H11 H 0.1892 0.8690 0.7737 0.045 Uiso 1 1 calc R . .
C12 C 0.0667(4) 0.7574(5) 0.6901(3) 0.0398(10) Uani 1 1 d . . .
H12 H 0.0313 0.8472 0.6621 0.048 Uiso 1 1 calc R . .
C13 C 0.0236(4) 0.6133(6) 0.6639(3) 0.0397(10) Uani 1 1 d . A .
C14 C -0.0787(4) 0.6015(6) 0.5954(4) 0.0563(15) Uani 1 1 d DU . .
C15 C 0.0762(4) 0.4827(5) 0.7054(4) 0.0387(10) Uani 1 1 d . . .
H15 H 0.0473 0.3840 0.6881 0.046 Uiso 1 1 calc R A .
C16 C 0.1706(4) 0.4961(5) 0.7717(3) 0.0371(10) Uani 1 1 d . A .
H16 H 0.2063 0.4062 0.7992 0.044 Uiso 1 1 calc R . .
C17 C 0.1330(4) 0.6140(6) 0.9919(4) 0.0475(13) Uani 1 1 d . . .
C18 C 0.2215(4) 0.4106(5) 1.1199(3) 0.0369(10) Uani 1 1 d . . .
Cl1 Cl 0.43560(8) 0.51037(13) 1.14174(8) 0.0365(2) Uani 1 1 d . . .
F1 F -0.1484(4) 0.6212(8) 0.6349(4) 0.0888(17) Uani 0.709(8) 1 d PDU A 1
F2 F -0.0996(5) 0.4686(7) 0.5574(5) 0.0888(17) Uani 0.709(8) 1 d PDU A 1
F3 F -0.1006(4) 0.7082(7) 0.5338(4) 0.0888(17) Uani 0.709(8) 1 d PDU A 1
F1A F -0.1350(10) 0.4952(16) 0.6104(10) 0.103(4) Uani 0.291(8) 1 d PDU A 2
F2A F -0.0672(11) 0.5583(19) 0.5184(8) 0.103(4) Uani 0.291(8) 1 d PDU A 2
F3A F -0.1339(11) 0.7271(13) 0.5727(10) 0.103(4) Uani 0.291(8) 1 d PDU A 2
N1 N 0.3318(2) 0.7766(4) 0.9314(2) 0.0231(6) Uani 1 1 d . . .
N2 N 0.3622(2) 1.0047(4) 0.9925(2) 0.0234(6) Uani 1 1 d . . .
O1 O 0.0518(3) 0.6344(6) 0.9463(4) 0.0762(14) Uani 1 1 d . . .
O2 O 0.1964(3) 0.3204(4) 1.1590(3) 0.0548(10) Uani 1 1 d . . .

loop_
_atom_site_aniso_label
_atom_site_aniso_U_11
_atom_site_aniso_U_22
_atom_site_aniso_U_33
_atom_site_aniso_U_23
_atom_site_aniso_U_13
_atom_site_aniso_U_12
Ir1 0.02297(9) 0.02571(9) 0.02810(10) 0.00230(6) 0.00785(7) -0.00342(6)
C1 0.0192(18) 0.0296(19) 0.0205(18) 0.0020(14) 0.0049(15) 0.0002(14)
C2 0.0229(19) 0.0265(19) 0.0228(19) 0.0014(14) 0.0073(16) -0.0018(14)
C3 0.042(3) 0.043(2) 0.030(2) -0.0076(19) 0.016(2) -0.006(2)
C4 0.0181(19) 0.0250(19) 0.042(2) 0.0014(17) 0.0023(18) 0.0008(15)
C5 0.020(2) 0.028(2) 0.049(3) 0.0122(19) 0.0043(19) 0.0014(16)
C6 0.022(2) 0.052(3) 0.040(3) 0.023(2) 0.009(2) 0.0023(19)
C7 0.021(2) 0.050(3) 0.021(2) 0.0091(18) 0.0042(17) 0.0002(18)
C8 0.0137(17) 0.0308(19) 0.0219(18) 0.0043(15) 0.0024(15) 0.0023(14)
C9 0.0205(19) 0.032(2) 0.028(2) -0.0056(16) 0.0034(17) 0.0057(16)
C10 0.0215(19) 0.034(2) 0.023(2) -0.0047(16) 0.0071(17) 0.0004(16)
C11 0.035(2) 0.030(2) 0.039(2) 0.0010(18) 0.005(2) -0.0022(18)
C12 0.035(3) 0.034(2) 0.040(3) 0.0049(19) 0.001(2) -0.0003(18)
C13 0.030(2) 0.044(3) 0.038(3) -0.007(2) 0.003(2) -0.0034(19)
C14 0.038(3) 0.048(3) 0.065(4) -0.005(3) -0.005(3) -0.001(2)
C15 0.030(2) 0.030(2) 0.050(3) -0.009(2) 0.007(2) -0.0043(18)
C16 0.034(3) 0.031(2) 0.045(3) 0.000(2) 0.013(2) 0.0058(18)
C17 0.034(3) 0.045(3) 0.060(3) 0.013(2) 0.012(3) -0.009(2)
C18 0.037(3) 0.032(2) 0.041(3) 0.0023(19) 0.014(2) -0.0035(18)
Cl1 0.0263(5) 0.0410(6) 0.0386(6) 0.0119(5) 0.0071(5) 0.0013(4)
F1 0.045(2) 0.095(3) 0.092(3) -0.009(2) -0.0183(19) -0.0092(17)
F2 0.045(2) 0.095(3) 0.092(3) -0.009(2) -0.0183(19) -0.0092(17)
F3 0.045(2) 0.095(3) 0.092(3) -0.009(2) -0.0183(19) -0.0092(17)
F1A 0.052(5) 0.148(8) 0.080(6) -0.009(6) -0.011(5) 0.000(5)
F2A 0.052(5) 0.148(8) 0.080(6) -0.009(6) -0.011(5) 0.000(5)
F3A 0.052(5) 0.148(8) 0.080(6) -0.009(6) -0.011(5) 0.000(5)
N1 0.0187(15) 0.0285(15) 0.0198(15) 0.0017(13) 0.0042(13) 0.0012(13)
N2 0.0170(16) 0.0240(16) 0.0243(16) 0.0016(13) 0.0011(13) 0.0024(12)
O1 0.027(2) 0.083(3) 0.101(4) 0.031(3) 0.001(2) -0.004(2)
O2 0.058(2) 0.047(2) 0.059(2) 0.0147(18) 0.020(2) -0.0163(18)

loop_
_atom_type_symbol
_atom_type_description
_atom_type_scat_dispersion_real
_atom_type_scat_dispersion_imag
_atom_type_scat_source
C C 0.0033 0.0016 'International Tables Vol C Tables 4.2.6.8 and 6.1.1.4'
H H 0.0000 0.0000 'International Tables Vol C Tables 4.2.6.8 and 6.1.1.4'
N N 0.0061 0.0033 'International Tables Vol C Tables 4.2.6.8 and 6.1.1.4'
O O 0.0106 0.0060 'International Tables Vol C Tables 4.2.6.8 and 6.1.1.4'
F F 0.0171 0.0103 'International Tables Vol C Tables 4.2.6.8 and 6.1.1.4'
Cl Cl 0.1484 0.1585 'International Tables Vol C Tables 4.2.6.8 and 6.1.1.4'
Ir Ir -1.4442 7.9887 'International Tables Vol C Tables 4.2.6.8 and 6.1.1.4'

loop_
_geom_angle_atom_site_label_1
_geom_angle_atom_site_label_2
_geom_angle_atom_site_label_3
_geom_angle
C17 Ir1 C18 90.3(2)
C17 Ir1 C1 90.70(18)
C18 Ir1 C1 172.87(17)
C17 Ir1 Cl1 175.24(19)
C18 Ir1 Cl1 91.01(16)
C1 Ir1 Cl1 88.53(11)
C2 C1 N1 105.0(3)
C2 C1 Ir1 128.6(3)
N1 C1 Ir1 126.4(3)
C1 C2 N2 108.9(3)
C1 C2 C3 129.8(4)
N2 C2 C3 121.3(3)
C5 C4 N2 118.7(4)
C4 C5 C6 120.6(4)
C7 C6 C5 120.9(4)
C6 C7 C8 118.2(4)
N1 C8 N2 106.3(3)
N1 C8 C7 133.3(4)
N2 C8 C7 120.4(4)
N1 C9 C10 113.3(3)
C16 C10 C11 119.0(4)
C16 C10 C9 119.2(4)
C11 C10 C9 121.6(4)
C12 C11 C10 120.5(4)
C11 C12 C13 120.3(4)
C15 C13 C12 119.3(5)
C15 C13 C14 120.9(4)
C12 C13 C14 119.7(5)
F2 C14 F1A 52.6(7)
F2 C14 F3 109.5(5)
F1A C14 F3 130.3(8)
F2 C14 F3A 126.8(9)
F1A C14 F3A 107.1(7)
F3 C14 F3A 41.0(6)
F2 C14 F2A 53.5(7)
F1A C14 F2A 104.4(7)
F3 C14 F2A 65.8(7)
F3A C14 F2A 103.7(7)
F2 C14 F1 104.2(5)
F1A C14 F1 53.7(7)
F3 C14 F1 103.8(5)
F3A C14 F1 63.9(7)
F2A C14 F1 143.1(8)
F2 C14 C13 114.2(5)
F1A C14 C13 115.1(8)
F3 C14 C13 114.4(5)
F3A C14 C13 118.5(8)
F2A C14 C13 106.5(8)
F1 C14 C13 109.9(5)
C16 C15 C13 120.2(4)
C10 C16 C15 120.7(4)
O1 C17 Ir1 177.1(6)
O2 C18 Ir1 175.5(4)
C8 N1 C1 111.3(3)
C8 N1 C9 124.5(3)
C1 N1 C9 124.2(3)
C4 N2 C8 121.2(3)
C4 N2 C2 130.3(3)
C8 N2 C2 108.5(3)

loop_
_geom_bond_atom_site_label_1
_geom_bond_atom_site_label_2
_geom_bond_distance
Ir1 C17 1.841(6)
Ir1 C18 1.899(4)
Ir1 C1 2.075(4)
Ir1 Cl1 2.3705(11)
C1 C2 1.364(5)
C1 N1 1.413(5)
C2 N2 1.403(5)
C2 C3 1.486(6)
C4 C5 1.364(6)
C4 N2 1.371(5)
C5 C6 1.406(7)
C6 C7 1.356(7)
C7 C8 1.399(5)
C8 N1 1.350(5)
C8 N2 1.380(5)
C9 N1 1.468(5)
C9 C10 1.517(6)
C10 C16 1.382(6)
C10 C11 1.403(6)
C11 C12 1.377(7)
C12 C13 1.393(6)
C13 C15 1.391(7)
C13 C14 1.478(7)
C14 F2 1.290(6)
C14 F1A 1.300(8)
C14 F3 1.305(6)
C14 F3A 1.320(8)
C14 F2A 1.344(8)
C14 F1 1.358(6)
C15 C16 1.386(7)
C17 O1 1.137(7)
C18 O2 1.133(5)
